data_9012218
loop_
_publ_author_name
'Hriljac, J. A.'
'Grey, C. P.'
'Cheetham, A. K.'
'VerNooy, P. D.'
'Torardi, C. C.'

_publ_section_title
;Synthesis and structure of KIn(OH)PO4: Chains of hydroxide-bridged InO4(OH)2
 octahedra
;
_journal_name_full 'Journal of Solid State Chemistry'
_journal_page_first 243
_journal_page_last 248
_journal_paper_doi 10.1006/jssc.1996.0174
_journal_volume 123
_journal_year 1996
_chemical_formula_structural KIn(OH)PO4
_chemical_formula_sum 'H In2 K2 O10 P2'
_space_group_IT_number 19
_symmetry_space_group_name_Hall 'P 2ac 2ab'
_symmetry_space_group_name_H-M 'P 21 21 21'
_cell_angle_alpha 90
_cell_angle_beta 90
_cell_angle_gamma 90
_cell_formula_units_Z 4
_cell_length_a 9.277
_cell_length_b 9.339
_cell_length_c 11.245
_cell_volume 974.243
_database_code_amcsd 0013888
_exptl_crystal_density_diffrn 3.619
_cod_original_formula_sum 'K2 In2 P2 O10 H'
_cod_database_code 9012218
_amcsd_formula_title KIn(OH)PO4

loop_
_space_group_symop_operation_xyz
x,y,z
-x,1/2+y,1/2-z
1/2+x,1/2-y,-z
1/2-x,-y,1/2+z

loop_
_atom_site_aniso_label
_atom_site_aniso_U_11
_atom_site_aniso_U_22
_atom_site_aniso_U_33
_atom_site_aniso_U_12
_atom_site_aniso_U_13
_atom_site_aniso_U_23
K1 0.07800 0.02200 0.02300 0.02300 -0.01400 -0.00600
K2 0.02600 0.05800 0.04300 0.02400 0.00300 0.00600
In1 0.00690 0.00640 0.00890 -0.00090 -0.00070 -0.00020
In2 0.00770 0.00660 0.00840 0.00030 -0.00070 0.00050
P1 0.00700 0.00730 0.00930 0.00070 0.00000 0.00000
P2 0.00820 0.00670 0.00920 0.00030 0.00200 0.00000
O1 0.02000 0.01700 0.00800 -0.00300 -0.00600 0.00000
O2 0.01200 0.01500 0.02100 0.00200 -0.00200 0.00800
O3 0.01200 0.01200 0.01600 -0.00100 -0.00200 0.00500
O4 0.01000 0.01200 0.02000 0.00200 0.00300 -0.00300
O-h5 0.01600 0.01000 0.01900 0.00000 -0.00400 -0.00800
O-h6 0.00800 0.01000 0.02100 0.00200 -0.00100 0.00000
O7 0.01600 0.01000 0.01300 0.00000 -0.00700 -0.00100
O8 0.01200 0.01200 0.02100 0.00000 0.00400 -0.01100
O9 0.00900 0.00900 0.01800 -0.00700 0.00300 -0.00300
O10 0.01100 0.01100 0.02100 -0.00400 -0.00400 0.00400

loop_
_atom_site_label
_atom_site_fract_x
_atom_site_fract_y
_atom_site_fract_z
_atom_site_type_symbol
_atom_site_attached_hydrogens
K1 0.01960 0.46870 0.09840 K 0
K2 -0.25840 0.13780 0.16490 K 0
In1 0.14813 0.10651 0.12268 In 0
In2 0.39842 0.15400 0.37663 In 0
P1 -0.06690 0.15990 -0.12220 P 0
P2 0.07950 0.31240 0.36920 P 0
O1 0.02990 0.20640 -0.01760 O 0
O2 0.49900 0.27290 0.23620 O 0
O3 0.57130 0.00300 0.36570 O 0
O4 0.24440 0.32180 0.38060 O 0
O-h5 0.28850 0.01940 0.25310 O 0
O-h6 0.24160 -0.03860 0.00070 O 0
O7 0.51100 0.25500 0.51950 O 0
O8 0.03510 0.21880 0.26150 O 0
O9 -0.02660 -0.03390 0.15360 O 0
O10 0.27990 0.29080 0.09620 O 0
H 0.31000 -0.07000 0.24000 H 0

loop_
_cod_changelog_entry_id
_cod_changelog_entry_author
_cod_changelog_entry_date
_cod_changelog_entry_text
1
;cod-tools version 3.8.0
Id: cif_guess_AMCSD_atom_types 9581 2023-05-17 12:35:41Z saulius
;
2023-05-18T08:44:30+03:00
;Derived atom types and hydrogen counts
from atom names that follow the AMCSD naming convention
(Wat == water, O-H == hydroxyl).
;
2
;cod-tools version 3.10.1
Id: cif_fix_AMCSD_aniso_labels 10200 2024-08-01 14:09:44Z saulius
;
2024-08-02T12:21:46+03:00
;Changed the following '_atom_site_aniso_label' values:
'Oh5' -> 'O-h5'
'Oh6' -> 'O-h6'
;

loop_
_cod_related_entry_id
_cod_related_entry_database
_cod_related_entry_code
1 AMCSD 0013888
